data_4510489
loop_
_publ_author_name
'Negrier, P.'
'Barrio, M.'
'Romanini, M.'
'Tamarit, J. Ll.'
'Mondieig, D.'
'Krivchikov, A. I.'
'Kepinski, L.'
'Jezowski, A.'
'Szewczyk, D.'

_publ_section_title
;
 Polymorphism of 2-Adamantanone
;
_journal_issue 5
_journal_name_full 'Crystal Growth &amp; Design'
_journal_page_first 2626
_journal_paper_doi 10.1021/cg500313m
_journal_volume 14
_journal_year 2014
_chemical_formula_sum 'C10 H14 O'
_chemical_formula_weight 150.21
_space_group_IT_number 36
_symmetry_cell_setting orthorhombic
_symmetry_Int_Tables_number 36
_symmetry_space_group_name_Hall 'C 2c -2'
_symmetry_space_group_name_H-M 'C m c 21'
_audit_creation_date 2013-01-22
_audit_creation_method 'Materials Studio'
_cell_angle_alpha 90.0000
_cell_angle_beta 90.0000
_cell_angle_gamma 90.0000
_cell_formula_units_Z 4
_cell_length_a 6.8884(18)
_cell_length_b 10.830(3)
_cell_length_c 10.658(3)
_cell_measurement_temperature 190
_cell_volume 795.1(4)
_diffrn_ambient_temperature 190
_diffrn_measurement_device_type 'Inel CPS120'
_diffrn_radiation_monochromator graphite
_diffrn_radiation_source 'fine-focus sealed tube'
_diffrn_radiation_type CuK\a~1~
_diffrn_radiation_wavelength 1.540562
_exptl_crystal_density_diffrn 1.255
_cod_data_source_file cg500313m_si_002.cif
_cod_data_source_block OneOrtho190K
_cod_depositor_comments 'Adding full bibliography for 4510488--4510489.cif.'
_cod_original_sg_symbol_H-M CMC21
_cod_database_code 4510489

loop_
_symmetry_equiv_pos_as_xyz
x,y,z
-x,-y,1/2+z
-x,y,z
x,-y,1/2+z
1/2+x,1/2+y,z
1/2-x,1/2-y,1/2+z
1/2-x,1/2+y,z
1/2+x,1/2-y,1/2+z

loop_
_atom_site_label
_atom_site_type_symbol
_atom_site_fract_x
_atom_site_fract_y
_atom_site_fract_z
_atom_site_U_iso_or_equiv
_atom_site_adp_type
_atom_site_occupancy
O1 O 0.00000(0) 0.59934(34) -0.19342(0) 0.05000 Uiso 1.00
C1 C 0.00000(0) 0.67025(34) -0.10522(0) 0.05000 Uiso 1.00
C2 C 0.18468(0) 0.71873(34) -0.04514(0) 0.05000 Uiso 1.00
H2 H 0.30930(0) 0.67810(34) -0.09391(0) 0.05000 Uiso 1.00
C3 C 0.18304(0) 0.86096(34) -0.05604(0) 0.05000 Uiso 1.00
H31 H 0.18950(0) 0.89071(34) -0.15513(0) 0.05000 Uiso 1.00
H32 H 0.31462(0) 0.89888(34) -0.01114(0) 0.05000 Uiso 1.00
C4 C 0.00000(0) 0.91341(34) 0.00776(0) 0.05000 Uiso 1.00
H4 H 0.00000(0) 1.01494(34) -0.00017(0) 0.05000 Uiso 1.00
C5 C 0.00000(0) 0.87627(34) 0.14723(0) 0.05000 Uiso 1.00
H5 H 0.12894(0) 0.91496(34) 0.19464(0) 0.05000 Uiso 1.00
C6 C 0.00000(0) 0.73460(34) 0.15898(0) 0.05000 Uiso 1.00
H6 H 0.00000(0) 0.70803(34) 0.25883(0) 0.05000 Uiso 1.00
C7 C 0.18277(0) 0.68251(34) 0.09482(0) 0.05000 Uiso 1.00
H71 H 0.18937(0) 0.58127(34) 0.10555(0) 0.05000 Uiso 1.00
H72 H 0.31498(0) 0.71881(34) 0.14010(0) 0.05000 Uiso 1.00

loop_
_geom_angle_atom_site_label_1
_geom_angle_atom_site_label_2
_geom_angle_atom_site_label_3
_geom_angle
_geom_angle_site_symmetry_1
_geom_angle_site_symmetry_3
_geom_angle_publ_flag
O1 C1 C2 123.04(9) . . yes
O1 C1 C2 123.04(9) . 3_555 yes
C2 C1 C2 113.91(16) . 3_555 no
C1 C2 C3 107.85(16) . . no
C1 C2 C7 108.25(12) . . no
C3 C2 C7 109.03(17) . . no
C2 C3 C4 109.88(16) . . no
C3 C4 C5 109.26(13) . . no
C3 C4 C3 109.83(16) . 3_555 no
C3 C4 C5 109.26(13) 3_555 . no
C4 C5 C6 109.79(17) . . no
C5 C6 C7 109.21(16) . . no
C5 C6 C7 109.21(16) . 3_555 no
C7 C6 C7 109.70(15) . 3_555 no
C2 C7 C6 110.08(13) . . no
C1 C2 H2 108.54(19) . . no
C3 C2 H2 111.7(2) . . no
C7 C2 H2 111.32(17) . . no
C2 C3 H31 111.2(2) . . no
C2 C3 H32 109.4(2) . . no
C4 C3 H31 110.34(17) . . no
C4 C3 H32 110.09(19) . . no
H31 C3 H32 105.84(18) . . no
C3 C4 H4 109.47(15) . . no
C5 C4 H4 109.52(17) . . no
C3 C4 H4 109.47(15) 3_555 . no
C4 C5 H5 110.04(16) . . no
C4 C5 H5 110.04(16) . 3_555 no
C6 C5 H5 109.9(2) . . no
C6 C5 H5 109.9(2) . 3_555 no
H5 C5 H5 107.1(2) . 3_555 no
C5 C6 H6 109.8(2) . . no
C7 C6 H6 109.45(16) . . no
C7 C6 H6 109.45(16) 3_555 . no
C2 C7 H71 110.64(18) . . no
C2 C7 H72 108.99(15) . . no
C6 C7 H71 110.60(16) . . no
C6 C7 H72 110.50(19) . . no
H71 C7 H72 106.0(2) . . no

loop_
_geom_bond_atom_site_label_1
_geom_bond_atom_site_label_2
_geom_bond_distance
_geom_bond_site_symmetry_2
_geom_bond_publ_flag
O1 C1 1.215(3) . yes
C1 C2 1.5176(16) . no
C1 C2 1.5176(16) 3_555 no
C2 C3 1.546(5) . no
C2 C7 1.5424(12) . no
C3 C4 1.5408(17) . no
C4 C5 1.5398(13) . no
C5 C6 1.540(5) . no
C6 C7 1.5398(17) . no
C6 C7 1.5398(17) 3_555 no
C2 H2 1.0956(19) . no
C3 H31 1.1049(14) . no
C3 H32 1.1041(17) . no
C4 H4 1.103(5) . no
C5 H5 1.1045(18) . no
C5 H5 1.1045(18) 3_555 no
C6 H6 1.1025(12) . no
C7 H71 1.103(5) . no
C7 H72 1.1031(17) . no

loop_
_geom_contact_atom_site_label_1
_geom_contact_atom_site_label_2
_geom_contact_distance
_geom_contact_site_symmetry_2
_geom_contact_publ_flag
O1 H5 2.8250(8) 6_564 no
O1 H5 2.8250(8) 8_464 no
C3 H6 3.0362(14) 6_564 no
C3 H6 3.0362(14) 8_564 no
C3 H71 3.071(4) 7_555 no
C4 H71 2.995(3) 5_455 no
C4 H71 2.995(3) 7_555 no
C6 H2 3.0913(17) 6_565 no
C6 H2 3.0913(17) 8_465 no
C7 H4 3.016(3) 5_545 no
C7 H31 2.9163(15) 6_565 no
C7 H4 3.016(3) 7_545 no
H2 H4 2.418(3) 5_545 no
H2 C6 3.0913(17) 6_564 no
H2 H5 2.505(2) 6_564 no
H2 H6 2.390(2) 6_564 no
H2 H4 2.418(3) 7_545 no
H2 C6 3.0913(17) 8_564 no
H2 H6 2.390(2) 8_564 no
H4 C7 3.016(3) 5_455 no
H4 H2 2.418(3) 5_455 no
H4 H71 2.5229(15) 5_455 no
H4 C7 3.016(3) 7_555 no
H4 H2 2.418(3) 7_555 no
H4 H71 2.5229(15) 7_555 no
H5 H32 2.5449(8) . no
H5 H72 2.549(4) . no
H5 O1 2.8250(8) 6_565 no
H5 H2 2.505(2) 6_565 no
H5 H71 2.390(4) 7_555 no
H5 O1 2.8250(8) 8_565 no
H6 C3 3.0362(14) 6_565 no
H6 H2 2.390(2) 6_565 no
H6 H31 2.561(2) 6_565 no
H6 C3 3.0362(14) 8_465 no
H6 H2 2.390(2) 8_465 no
H6 H31 2.561(2) 8_465 no
H31 C7 2.9163(15) 6_564 no
H31 H6 2.561(2) 6_564 no
H31 H72 2.484(2) 6_564 no
H31 H6 2.561(2) 8_564 no
H32 H5 2.5449(8) . no
H32 H72 2.530(4) . no
H32 H32 2.5539(7) 3_655 no
H32 H71 2.335(4) 7_555 no
H71 C4 2.995(3) 5_545 no
H71 H4 2.5229(15) 5_545 no
H71 C3 3.071(4) 7_545 no
H71 C4 2.995(3) 7_545 no
H71 H4 2.5229(15) 7_545 no
H71 H5 2.390(4) 7_545 no
H71 H32 2.335(4) 7_545 no
H72 H5 2.549(4) . no
H72 H32 2.530(4) . no
H72 H72 2.5490(7) 3_655 no
H72 H31 2.484(2) 6_565 no

loop_
_geom_torsion_atom_site_label_1
_geom_torsion_atom_site_label_2
_geom_torsion_atom_site_label_3
_geom_torsion_atom_site_label_4
_geom_torsion
_geom_torsion_site_symmetry_1
_geom_torsion_site_symmetry_4
_geom_torsion_publ_flag
O1 C1 C2 C3 120.6(3) . . no
O1 C1 C2 C7 -121.6(3) . . no
C2 C1 C2 C3 -59.39(18) 3_555 . no
C2 C1 C2 C7 58.4(3) 3_555 . no
C1 C2 C3 C4 57.82(2) . . no
C7 C2 C3 C4 -59.51(2) . . no
C1 C2 C7 C6 -57.5(3) . . no
C3 C2 C7 C6 59.55(19) . . no
C2 C3 C4 C5 59.92(19) . . no
C2 C3 C4 C3 -59.92(16) . 3_555 no
C3 C4 C5 C6 -60.09(18) . . no
C4 C5 C6 C7 59.98(2) . . no
C5 C6 C7 C2 -59.89(19) . . no
C7 C6 C7 C2 59.8(3) 3_555 . no
